data_7209325
loop_
_publ_author_name
'Ana B. Caballero'
'Antonio Rodr\'iguez-Di\'eguez'
'Elisa Barea'
'Miguel Quir\'os'
'Juan M. Salas'

_publ_contact_author_email antonio5@ugr.es
_publ_contact_author_name 'Antonio Rodr\'iguez-Di\'eguez'
_publ_section_title
;
 Influence of Pseudohalide Ligands on the Structural Versatility and
 Properties of Novel Ternary Metal Complexes with
 1,2,4-Triazolo[1,5-a]pyrimidine
;
_journal_name_full CrystEngComm
_journal_page_first 3038
_journal_page_last 3045
_journal_paper_doi 10.1039/c003285a
_journal_volume 12
_journal_year 2010
_chemical_formula_sum 'C12 H12 Mn N10 O2 S2'
_chemical_formula_weight 447.38
_chemical_name_systematic
;
?
;
_space_group_IT_number 14
_symmetry_cell_setting monoclinic
_symmetry_space_group_name_Hall '-P 2yn'
_symmetry_space_group_name_H-M 'P 1 21/n 1'
_atom_sites_solution_hydrogens geom
_atom_sites_solution_primary direct
_atom_sites_solution_secondary difmap
_audit_creation_method SHELXL-97
_cell_angle_alpha 90.00
_cell_angle_beta 111.7360(10)
_cell_angle_gamma 90.00
_cell_formula_units_Z 2
_cell_length_a 8.6882(7)
_cell_length_b 12.6477(10)
_cell_length_c 9.0639(7)
_cell_measurement_reflns_used 2593
_cell_measurement_temperature 293(2)
_cell_measurement_theta_max 27.75
_cell_measurement_theta_min 2.78
_cell_volume 925.18(13)
_computing_cell_refinement 'Bruker APEXII'
_computing_data_collection 'Bruker APEXII'
_computing_data_reduction 'Bruker APEXII'
_computing_molecular_graphics 'Bruker SHELXTL'
_computing_publication_material 'SHELXL-97 (Sheldrick, 1997)'
_computing_structure_refinement 'SHELXL-97 (Sheldrick, 1997)'
_computing_structure_solution 'SHELXS-97 (Sheldrick, 1990)'
_diffrn_ambient_temperature 293(2)
_diffrn_measured_fraction_theta_full 1.000
_diffrn_measured_fraction_theta_max 1.000
_diffrn_measurement_device_type 'Bruker SMART APEX CCD system'
_diffrn_measurement_method '\f and \w scans'
_diffrn_radiation_monochromator graphite
_diffrn_radiation_source 'fine-focus sealed tube'
_diffrn_radiation_type MoK\a
_diffrn_radiation_wavelength 0.71073
_diffrn_reflns_av_R_equivalents 0.0163
_diffrn_reflns_av_sigmaI/netI 0.0173
_diffrn_reflns_limit_h_max 10
_diffrn_reflns_limit_h_min -10
_diffrn_reflns_limit_k_max 15
_diffrn_reflns_limit_k_min -7
_diffrn_reflns_limit_l_max 10
_diffrn_reflns_limit_l_min -10
_diffrn_reflns_number 4790
_diffrn_reflns_theta_full 25.00
_diffrn_reflns_theta_max 25.00
_diffrn_reflns_theta_min 2.77
_exptl_absorpt_coefficient_mu 0.971
_exptl_absorpt_correction_T_max 0.746
_exptl_absorpt_correction_T_min 0.665
_exptl_absorpt_correction_type multi-scan
_exptl_absorpt_process_details 'Bruker SADABS (Bruker, 1999)'
_exptl_crystal_colour yellow
_exptl_crystal_density_diffrn 1.606
_exptl_crystal_density_method 'not measured'
_exptl_crystal_description prismatic
_exptl_crystal_F_000 454
_exptl_crystal_size_max 0.20
_exptl_crystal_size_mid 0.14
_exptl_crystal_size_min 0.12
_refine_diff_density_max 0.272
_refine_diff_density_min -0.215
_refine_diff_density_rms 0.049
_refine_ls_extinction_method none
_refine_ls_goodness_of_fit_ref 1.076
_refine_ls_hydrogen_treatment mixed
_refine_ls_matrix_type full
_refine_ls_number_parameters 132
_refine_ls_number_reflns 1634
_refine_ls_number_restraints 0
_refine_ls_restrained_S_all 1.076
_refine_ls_R_factor_all 0.0316
_refine_ls_R_factor_gt 0.0292
_refine_ls_shift/su_max 0.000
_refine_ls_shift/su_mean 0.000
_refine_ls_structure_factor_coef Fsqd
_refine_ls_weighting_details 'calc w=1/[\s^2^(Fo^2^)+(0.0478P)^2^+0.1678P] where P=(Fo^2^+2Fc^2^)/3'
_refine_ls_weighting_scheme calc
_refine_ls_wR_factor_gt 0.0776
_refine_ls_wR_factor_ref 0.0798
_reflns_number_gt 1497
_reflns_number_total 1634
_reflns_threshold_expression >2sigma(I)
_cod_data_source_file cpd5.cif
_cod_data_source_block compound5
_cod_original_sg_symbol_H-M 'P 21/n'
_cod_database_code 7209325

loop_
_symmetry_equiv_pos_as_xyz
'x, y, z'
'-x+1/2, y+1/2, -z+1/2'
'-x, -y, -z'
'x-1/2, -y-1/2, z-1/2'

loop_
_atom_site_label
_atom_site_type_symbol
_atom_site_fract_x
_atom_site_fract_y
_atom_site_fract_z
_atom_site_U_iso_or_equiv
_atom_site_adp_type
_atom_site_occupancy
_atom_site_symmetry_multiplicity
_atom_site_calc_flag
_atom_site_refinement_flags
O1 O 0.4351(2) 0.13157(13) 0.6273(2) 0.0545(4) Uani 1 1 d .
N1B N 0.6838(2) 0.10083(14) 0.4593(2) 0.0557(4) Uani 1 1 d .
C2B C 0.7907(2) 0.15810(14) 0.4711(2) 0.0405(4) Uani 1 1 d .
H12 H 0.470(3) 0.189(2) 0.615(3) 0.072(8) Uiso 1 1 d .
H11 H 0.444(4) 0.121(2) 0.716(4) 0.115(13) Uiso 1 1 d .
Mn1 Mn 0.5000 0.0000 0.5000 0.03817(16) Uani 1 2 d S
S3B S 0.94301(7) 0.23880(4) 0.48945(7) 0.05618(19) Uani 1 1 d .
N8A N 0.13845(18) 0.10434(11) 0.03113(17) 0.0395(3) Uani 1 1 d .
N3A N 0.29994(18) 0.06191(12) 0.27491(16) 0.0429(4) Uani 1 1 d .
N4A N 0.3322(2) -0.03372(14) 0.05781(19) 0.0505(4) Uani 1 1 d .
C3AA C 0.2642(2) 0.03902(14) 0.1212(2) 0.0384(4) Uani 1 1 d .
N1A N 0.0928(2) 0.17005(13) 0.12679(19) 0.0510(4) Uani 1 1 d .
C2A C 0.1938(3) 0.14017(16) 0.2698(2) 0.0503(5) Uani 1 1 d .
H2A H 0.1914 0.1716 0.3616 0.060 Uiso 1 1 calc R
C7A C 0.0802(3) 0.10153(16) -0.1300(2) 0.0504(5) Uani 1 1 d .
H7A H -0.0025 0.1473 -0.1913 0.060 Uiso 1 1 calc R
C6A C 0.1476(3) 0.02963(19) -0.1962(2) 0.0571(5) Uani 1 1 d .
H6A H 0.1117 0.0240 -0.3061 0.069 Uiso 1 1 calc R
C5A C 0.2721(3) -0.03685(19) -0.0992(2) 0.0587(6) Uani 1 1 d .
H5A H 0.3157 -0.0868 -0.1482 0.070 Uiso 1 1 calc R

loop_
_atom_site_aniso_label
_atom_site_aniso_U_11
_atom_site_aniso_U_22
_atom_site_aniso_U_33
_atom_site_aniso_U_23
_atom_site_aniso_U_13
_atom_site_aniso_U_12
O1 0.0698(10) 0.0503(9) 0.0495(9) -0.0135(7) 0.0291(8) -0.0151(7)
N1B 0.0620(10) 0.0528(10) 0.0567(10) -0.0023(8) 0.0270(9) -0.0164(9)
C2B 0.0476(10) 0.0413(10) 0.0346(9) 0.0016(7) 0.0173(8) 0.0032(9)
Mn1 0.0418(3) 0.0379(2) 0.0322(2) -0.00016(14) 0.01065(18) -0.00587(15)
S3B 0.0479(3) 0.0556(3) 0.0692(4) 0.0000(2) 0.0265(3) -0.0088(2)
N8A 0.0396(8) 0.0395(8) 0.0380(8) 0.0051(6) 0.0128(6) 0.0007(6)
N3A 0.0456(9) 0.0471(9) 0.0352(8) 0.0020(7) 0.0139(7) 0.0046(7)
N4A 0.0540(10) 0.0551(10) 0.0396(9) -0.0032(8) 0.0138(8) 0.0119(8)
C3AA 0.0374(9) 0.0399(9) 0.0362(9) 0.0032(8) 0.0117(8) -0.0002(8)
N1A 0.0563(10) 0.0501(9) 0.0497(10) 0.0057(8) 0.0235(8) 0.0128(8)
C2A 0.0598(12) 0.0514(11) 0.0421(10) 0.0006(9) 0.0219(9) 0.0082(9)
C7A 0.0519(11) 0.0517(11) 0.0403(10) 0.0099(9) 0.0086(9) 0.0029(9)
C6A 0.0654(13) 0.0647(13) 0.0333(10) 0.0000(10) 0.0091(10) 0.0043(11)
C5A 0.0669(14) 0.0639(13) 0.0417(11) -0.0057(10) 0.0159(10) 0.0134(11)

loop_
_atom_type_symbol
_atom_type_description
_atom_type_scat_dispersion_real
_atom_type_scat_dispersion_imag
_atom_type_scat_source
C C 0.0033 0.0016 'International Tables Vol C Tables 4.2.6.8 and 6.1.1.4'
H H 0.0000 0.0000 'International Tables Vol C Tables 4.2.6.8 and 6.1.1.4'
N N 0.0061 0.0033 'International Tables Vol C Tables 4.2.6.8 and 6.1.1.4'
O O 0.0106 0.0060 'International Tables Vol C Tables 4.2.6.8 and 6.1.1.4'
S S 0.1246 0.1234 'International Tables Vol C Tables 4.2.6.8 and 6.1.1.4'
Mn Mn 0.3368 0.7283 'International Tables Vol C Tables 4.2.6.8 and 6.1.1.4'

loop_
_geom_angle_atom_site_label_1
_geom_angle_atom_site_label_2
_geom_angle_atom_site_label_3
_geom_angle
_geom_angle_site_symmetry_1
_geom_angle_site_symmetry_3
C2B N1B Mn1 165.76(16) . .
N1B C2B S3B 179.43(18) . .
N1B Mn1 N1B 180.00(9) . 3_656
N1B Mn1 O1 89.56(7) . .
N1B Mn1 O1 90.44(7) 3_656 .
N1B Mn1 O1 90.44(7) . 3_656
N1B Mn1 O1 89.56(7) 3_656 3_656
O1 Mn1 O1 180.0 . 3_656
N1B Mn1 N3A 89.35(6) . 3_656
N1B Mn1 N3A 90.65(6) 3_656 3_656
O1 Mn1 N3A 92.81(6) . 3_656
O1 Mn1 N3A 87.19(6) 3_656 3_656
N1B Mn1 N3A 90.65(6) . .
N1B Mn1 N3A 89.35(6) 3_656 .
O1 Mn1 N3A 87.19(6) . .
O1 Mn1 N3A 92.81(6) 3_656 .
N3A Mn1 N3A 180.0 3_656 .
C7A N8A N1A 128.36(15) . .
C7A N8A C3AA 121.45(16) . .
N1A N8A C3AA 110.13(14) . .
C2A N3A C3AA 103.37(15) . .
C2A N3A Mn1 124.91(12) . .
C3AA N3A Mn1 131.56(12) . .
C5A N4A C3AA 115.01(17) . .
N4A C3AA N3A 128.84(16) . .
N4A C3AA N8A 122.80(16) . .
N3A C3AA N8A 108.36(16) . .
C2A N1A N8A 101.86(15) . .
N1A C2A N3A 116.27(17) . .
C6A C7A N8A 116.73(18) . .
C7A C6A C5A 119.52(19) . .
N4A C5A C6A 124.4(2) . .

loop_
_geom_bond_atom_site_label_1
_geom_bond_atom_site_label_2
_geom_bond_distance
_geom_bond_site_symmetry_2
O1 Mn1 2.2136(15) .
N1B C2B 1.151(2) .
N1B Mn1 2.1791(17) .
C2B S3B 1.630(2) .
Mn1 N1B 2.1791(17) 3_656
Mn1 O1 2.2136(15) 3_656
Mn1 N3A 2.2738(14) 3_656
Mn1 N3A 2.2738(14) .
N8A C7A 1.357(2) .
N8A N1A 1.362(2) .
N8A C3AA 1.372(2) .
N3A C2A 1.342(2) .
N3A C3AA 1.342(2) .
N4A C5A 1.322(3) .
N4A C3AA 1.333(3) .
N1A C2A 1.323(2) .
C7A C6A 1.338(3) .
C6A C5A 1.395(3) .
